data_2223642
loop_
_publ_author_name
'Haider, Zeeshan'
'Khan, Islam Ullah'
'Arshad, Muhammad Nadeem'
'Shafiq, Muhammad'
'Niu, Caoyuan'

_publ_section_title
;
 <i>N</i>-Cyclohexyl-<i>N</i>-methylbenzenesulfonamide
;
_journal_coeditor_code BT5092
_journal_issue 11
_journal_name_full 'Acta Crystallographica Section E'
_journal_page_first o2892
_journal_paper_doi 10.1107/S1600536809041762
_journal_volume 65
_journal_year 2009
_chemical_formula_iupac 'C13 H19 N O2 S'
_chemical_formula_moiety 'C13 H19 N O2 S'
_chemical_formula_sum 'C13 H19 N O2 S'
_chemical_formula_weight 253.35
_chemical_name_systematic
;
<i>N</i>-Cyclohexyl-<i>N</i>-methylbenzenesulfonamide
;
_space_group_IT_number 14
_symmetry_cell_setting monoclinic
_symmetry_space_group_name_Hall '-P 2ybc'
_symmetry_space_group_name_H-M 'P 1 21/c 1'
_atom_sites_solution_hydrogens geom
_atom_sites_solution_primary direct
_atom_sites_solution_secondary difmap
_audit_creation_method SHELXL-97
_cell_angle_alpha 90.00
_cell_angle_beta 109.103(2)
_cell_angle_gamma 90.00
_cell_formula_units_Z 4
_cell_length_a 9.2729(5)
_cell_length_b 12.1182(7)
_cell_length_c 12.5801(7)
_cell_measurement_reflns_used 3617
_cell_measurement_temperature 296(2)
_cell_measurement_theta_max 25.50
_cell_measurement_theta_min 2.32
_cell_volume 1335.79(13)
_computing_cell_refinement 'SAINT (Bruker, 2005)'
_computing_data_collection 'APEX2 (Bruker, 2005)'
_computing_data_reduction 'SAINT (Bruker, 2005)'
_computing_molecular_graphics
;
'SHELXL97 (Sheldrick, 2008) and DIAMOND (Brandenburg, 2005)
;
_computing_publication_material 'SHELXL97 (Sheldrick, 2008)'
_computing_structure_refinement 'SHELXL97 (Sheldrick, 2008)'
_computing_structure_solution 'SHELXL97 (Sheldrick, 2008)'
_diffrn_ambient_temperature 296(2)
_diffrn_measured_fraction_theta_full 0.998
_diffrn_measured_fraction_theta_max 0.998
_diffrn_measurement_device_type 'Bruker APEXII CCD detector'
_diffrn_measurement_method 'phi and omega scans'
_diffrn_radiation_monochromator graphite
_diffrn_radiation_source 'fine-focus sealed tube'
_diffrn_radiation_type MoK\a
_diffrn_radiation_wavelength 0.71073
_diffrn_reflns_av_R_equivalents 0.0299
_diffrn_reflns_av_sigmaI/netI 0.0254
_diffrn_reflns_limit_h_max 11
_diffrn_reflns_limit_h_min -10
_diffrn_reflns_limit_k_max 14
_diffrn_reflns_limit_k_min -14
_diffrn_reflns_limit_l_max 15
_diffrn_reflns_limit_l_min -13
_diffrn_reflns_number 12741
_diffrn_reflns_theta_full 25.50
_diffrn_reflns_theta_max 25.50
_diffrn_reflns_theta_min 2.32
_exptl_absorpt_coefficient_mu 0.233
_exptl_absorpt_correction_T_max 0.9793
_exptl_absorpt_correction_T_min 0.9376
_exptl_absorpt_correction_type multi-scan
_exptl_absorpt_process_details '(SADABS; Bruker, 2005)'
_exptl_crystal_colour colourless
_exptl_crystal_density_diffrn 1.260
_exptl_crystal_density_method 'not measured'
_exptl_crystal_description block
_exptl_crystal_F_000 544
_exptl_crystal_size_max 0.28
_exptl_crystal_size_mid 0.12
_exptl_crystal_size_min 0.09
_refine_diff_density_max 0.157
_refine_diff_density_min -0.249
_refine_ls_extinction_method none
_refine_ls_goodness_of_fit_ref 1.077
_refine_ls_hydrogen_treatment constr
_refine_ls_matrix_type full
_refine_ls_number_parameters 155
_refine_ls_number_reflns 2489
_refine_ls_number_restraints 0
_refine_ls_restrained_S_all 1.077
_refine_ls_R_factor_all 0.0568
_refine_ls_R_factor_gt 0.0375
_refine_ls_shift/su_max 0.000
_refine_ls_shift/su_mean 0.000
_refine_ls_structure_factor_coef Fsqd
_refine_ls_weighting_details 'calc w=1/[\s^2^(Fo^2^)+(0.0559P)^2^+0.2086P] where P=(Fo^2^+2Fc^2^)/3'
_refine_ls_weighting_scheme calc
_refine_ls_wR_factor_gt 0.1008
_refine_ls_wR_factor_ref 0.1125
_reflns_number_gt 1864
_reflns_number_total 2489
_reflns_threshold_expression I>2\s(I)
_cod_data_source_file bt5092.cif
_cod_data_source_block I
_cod_original_sg_symbol_Hall '-P 2ybc '
_cod_original_sg_symbol_H-M 'P 21/c'
_cod_database_code 2223642
_cod_database_fobs_code 2223642

loop_
_symmetry_equiv_pos_as_xyz
'x, y, z'
'-x, y+1/2, -z+1/2'
'-x, -y, -z'
'x, -y-1/2, z-1/2'

loop_
_atom_site_type_symbol
_atom_site_label
_atom_site_fract_x
_atom_site_fract_y
_atom_site_fract_z
_atom_site_U_iso_or_equiv
_atom_site_adp_type
_atom_site_calc_flag
_atom_site_refinement_flags
_atom_site_occupancy
_atom_site_disorder_assembly
_atom_site_disorder_group
C C1 0.67239(19) 0.36402(15) 0.21562(15) 0.0443(5) Uani d . 1 . .
C C2 0.6576(2) 0.33212(18) 0.31729(17) 0.0556(5) Uani d . 1 . .
H H2 0.7103 0.2710 0.3556 0.067 Uiso calc R 1 . .
C C3 0.5644(2) 0.3918(2) 0.3605(2) 0.0694(7) Uani d . 1 . .
H H3 0.5552 0.3717 0.4294 0.083 Uiso calc R 1 . .
C C4 0.4849(3) 0.4804(2) 0.3038(2) 0.0738(7) Uani d . 1 . .
H H4 0.4200 0.5192 0.3332 0.089 Uiso calc R 1 . .
C C5 0.5005(3) 0.51236(19) 0.2034(2) 0.0732(7) Uani d . 1 . .
H H5 0.4467 0.5731 0.1652 0.088 Uiso calc R 1 . .
C C6 0.5951(2) 0.45494(17) 0.15921(18) 0.0568(5) Uani d . 1 . .
H H6 0.6070 0.4772 0.0918 0.068 Uiso calc R 1 . .
C C7 1.0474(2) 0.29629(15) 0.33830(14) 0.0424(4) Uani d . 1 . .
H H7 0.9836 0.2401 0.3570 0.051 Uiso calc R 1 . .
C C8 1.0716(2) 0.38752(18) 0.42469(16) 0.0568(5) Uani d . 1 . .
H H8A 0.9739 0.4194 0.4203 0.068 Uiso calc R 1 . .
H H8B 1.1338 0.4452 0.4084 0.068 Uiso calc R 1 . .
C C9 1.1495(2) 0.3434(2) 0.54232(16) 0.0632(6) Uani d . 1 . .
H H9A 1.1678 0.4037 0.5958 0.076 Uiso calc R 1 . .
H H9B 1.0829 0.2907 0.5610 0.076 Uiso calc R 1 . .
C C10 1.2988(2) 0.2885(2) 0.55192(17) 0.0651(6) Uani d . 1 . .
H H10A 1.3416 0.2563 0.6262 0.078 Uiso calc R 1 . .
H H10B 1.3701 0.3434 0.5430 0.078 Uiso calc R 1 . .
C C11 1.2786(3) 0.1995(2) 0.46425(18) 0.0679(7) Uani d . 1 . .
H H11A 1.2203 0.1392 0.4805 0.082 Uiso calc R 1 . .
H H11B 1.3780 0.1710 0.4682 0.082 Uiso calc R 1 . .
C C12 1.1976(2) 0.24159(18) 0.34615(16) 0.0546(5) Uani d . 1 . .
H H12A 1.1787 0.1805 0.2936 0.065 Uiso calc R 1 . .
H H12B 1.2625 0.2943 0.3255 0.065 Uiso calc R 1 . .
C C13 1.0145(3) 0.4353(2) 0.18252(19) 0.0719(7) Uani d . 1 . .
H H13A 0.9857 0.4965 0.2197 0.108 Uiso calc R 1 . .
H H13B 0.9659 0.4421 0.1027 0.108 Uiso calc R 1 . .
H H13C 1.1233 0.4350 0.1996 0.108 Uiso calc R 1 . .
N N1 0.96659(17) 0.33232(13) 0.22141(13) 0.0485(4) Uani d . 1 . .
O O1 0.78750(17) 0.17730(12) 0.18902(14) 0.0710(5) Uani d . 1 . .
O O2 0.75416(18) 0.32058(15) 0.04381(11) 0.0769(5) Uani d . 1 . .
S S1 0.79429(6) 0.29004(4) 0.15969(4) 0.0523(2) Uani d . 1 . .

loop_
_atom_site_aniso_label
_atom_site_aniso_U_11
_atom_site_aniso_U_22
_atom_site_aniso_U_33
_atom_site_aniso_U_12
_atom_site_aniso_U_13
_atom_site_aniso_U_23
C1 0.0369(9) 0.0421(11) 0.0442(10) -0.0061(8) 0.0002(7) -0.0009(8)
C2 0.0458(11) 0.0601(14) 0.0563(12) -0.0031(10) 0.0104(9) 0.0119(10)
C3 0.0505(12) 0.0910(19) 0.0690(15) -0.0087(13) 0.0227(11) -0.0028(13)
C4 0.0447(12) 0.0776(18) 0.098(2) -0.0046(12) 0.0213(13) -0.0252(15)
C5 0.0569(14) 0.0515(14) 0.098(2) 0.0069(11) 0.0078(13) 0.0027(13)
C6 0.0513(12) 0.0506(13) 0.0579(12) 0.0002(10) 0.0033(10) 0.0078(10)
C7 0.0397(10) 0.0442(11) 0.0410(10) -0.0014(8) 0.0101(8) 0.0003(8)
C8 0.0558(12) 0.0591(13) 0.0535(12) 0.0128(10) 0.0151(9) -0.0100(10)
C9 0.0655(14) 0.0758(16) 0.0468(12) 0.0075(11) 0.0163(10) -0.0124(10)
C10 0.0573(13) 0.0805(17) 0.0477(12) 0.0090(11) 0.0039(10) -0.0097(11)
C11 0.0618(14) 0.0700(16) 0.0583(13) 0.0212(11) 0.0009(10) -0.0093(11)
C12 0.0519(12) 0.0567(13) 0.0507(12) 0.0091(9) 0.0108(9) -0.0131(9)
C13 0.0738(15) 0.0693(16) 0.0675(15) -0.0071(12) 0.0162(12) 0.0176(12)
N1 0.0454(9) 0.0507(10) 0.0462(9) -0.0010(7) 0.0108(7) 0.0024(7)
O1 0.0658(10) 0.0425(9) 0.0905(11) -0.0052(7) 0.0064(8) -0.0131(8)
O2 0.0797(11) 0.1027(13) 0.0379(8) 0.0063(9) 0.0050(7) -0.0119(8)
S1 0.0513(3) 0.0512(3) 0.0449(3) -0.0004(2) 0.0027(2) -0.0090(2)

loop_
_atom_type_symbol
_atom_type_description
_atom_type_scat_dispersion_real
_atom_type_scat_dispersion_imag
_atom_type_scat_source
C C 0.0033 0.0016 'International Tables Vol C Tables 4.2.6.8 and 6.1.1.4'
H H 0.0000 0.0000 'International Tables Vol C Tables 4.2.6.8 and 6.1.1.4'
N N 0.0061 0.0033 'International Tables Vol C Tables 4.2.6.8 and 6.1.1.4'
O O 0.0106 0.0060 'International Tables Vol C Tables 4.2.6.8 and 6.1.1.4'
S S 0.1246 0.1234 'International Tables Vol C Tables 4.2.6.8 and 6.1.1.4'

loop_
_geom_angle_atom_site_label_1
_geom_angle_atom_site_label_2
_geom_angle_atom_site_label_3
_geom_angle_site_symmetry_1
_geom_angle_site_symmetry_3
_geom_angle
_geom_angle_publ_flag
C6 C1 C2 . . 120.5(2) ?
C6 C1 S1 . . 119.68(16) ?
C2 C1 S1 . . 119.84(15) ?
C3 C2 C1 . . 119.1(2) ?
C3 C2 H2 . . 120.5 ?
C1 C2 H2 . . 120.5 ?
C4 C3 C2 . . 120.8(2) ?
C4 C3 H3 . . 119.6 ?
C2 C3 H3 . . 119.6 ?
C3 C4 C5 . . 120.1(2) ?
C3 C4 H4 . . 120.0 ?
C5 C4 H4 . . 120.0 ?
C6 C5 C4 . . 120.2(2) ?
C6 C5 H5 . . 119.9 ?
C4 C5 H5 . . 119.9 ?
C5 C6 C1 . . 119.4(2) ?
C5 C6 H6 . . 120.3 ?
C1 C6 H6 . . 120.3 ?
N1 C7 C8 . . 113.90(15) ?
N1 C7 C12 . . 110.43(15) ?
C8 C7 C12 . . 110.80(15) ?
N1 C7 H7 . . 107.1 ?
C8 C7 H7 . . 107.1 ?
C12 C7 H7 . . 107.1 ?
C7 C8 C9 . . 110.76(17) ?
C7 C8 H8A . . 109.5 ?
C9 C8 H8A . . 109.5 ?
C7 C8 H8B . . 109.5 ?
C9 C8 H8B . . 109.5 ?
H8A C8 H8B . . 108.1 ?
C10 C9 C8 . . 111.50(17) ?
C10 C9 H9A . . 109.3 ?
C8 C9 H9A . . 109.3 ?
C10 C9 H9B . . 109.3 ?
C8 C9 H9B . . 109.3 ?
H9A C9 H9B . . 108.0 ?
C9 C10 C11 . . 111.51(18) ?
C9 C10 H10A . . 109.3 ?
C11 C10 H10A . . 109.3 ?
C9 C10 H10B . . 109.3 ?
C11 C10 H10B . . 109.3 ?
H10A C10 H10B . . 108.0 ?
C10 C11 C12 . . 112.27(18) ?
C10 C11 H11A . . 109.2 ?
C12 C11 H11A . . 109.1 ?
C10 C11 H11B . . 109.1 ?
C12 C11 H11B . . 109.1 ?
H11A C11 H11B . . 107.9 ?
C11 C12 C7 . . 111.14(17) ?
C11 C12 H12A . . 109.4 ?
C7 C12 H12A . . 109.4 ?
C11 C12 H12B . . 109.4 ?
C7 C12 H12B . . 109.4 ?
H12A C12 H12B . . 108.0 ?
N1 C13 H13A . . 109.5 ?
N1 C13 H13B . . 109.5 ?
H13A C13 H13B . . 109.5 ?
N1 C13 H13C . . 109.5 ?
H13A C13 H13C . . 109.5 ?
H13B C13 H13C . . 109.5 ?
C13 N1 C7 . . 118.27(15) ?
C13 N1 S1 . . 118.12(13) ?
C7 N1 S1 . . 118.92(12) ?
O1 S1 O2 . . 119.63(10) ?
O1 S1 N1 . . 107.52(9) ?
O2 S1 N1 . . 107.13(10) ?
O1 S1 C1 . . 107.27(10) ?
O2 S1 C1 . . 106.79(9) ?
N1 S1 C1 . . 108.06(8) ?

loop_
_geom_bond_atom_site_label_1
_geom_bond_atom_site_label_2
_geom_bond_site_symmetry_2
_geom_bond_distance
_geom_bond_publ_flag
C1 C6 . 1.378(3) ?
C1 C2 . 1.385(3) ?
C1 S1 . 1.760(2) ?
C2 C3 . 1.369(3) ?
C2 H2 . 0.9300 ?
C3 C4 . 1.364(3) ?
C3 H3 . 0.9300 ?
C4 C5 . 1.374(4) ?
C4 H4 . 0.9300 ?
C5 C6 . 1.372(3) ?
C5 H5 . 0.9300 ?
C6 H6 . 0.9300 ?
C7 N1 . 1.481(2) ?
C7 C8 . 1.515(3) ?
C7 C12 . 1.516(3) ?
C7 H7 . 0.9800 ?
C8 C9 . 1.516(3) ?
C8 H8A . 0.9700 ?
C8 H8B . 0.9700 ?
C9 C10 . 1.505(3) ?
C9 H9A . 0.9700 ?
C9 H9B . 0.9700 ?
C10 C11 . 1.509(3) ?
C10 H10A . 0.9700 ?
C10 H10B . 0.9700 ?
C11 C12 . 1.517(3) ?
C11 H11A . 0.9700 ?
C11 H11B . 0.9700 ?
C12 H12A . 0.9700 ?
C12 H12B . 0.9700 ?
C13 N1 . 1.462(3) ?
C13 H13A . 0.9600 ?
C13 H13B . 0.9600 ?
C13 H13C . 0.9600 ?
N1 S1 . 1.6144(16) ?
O1 S1 . 1.4218(16) ?
O2 S1 . 1.4302(15) ?

loop_
_geom_hbond_atom_site_label_D
_geom_hbond_atom_site_label_H
_geom_hbond_atom_site_label_A
_geom_hbond_site_symmetry_A
_geom_hbond_distance_DH
_geom_hbond_distance_HA
_geom_hbond_distance_DA
_geom_hbond_angle_DHA
_geom_hbond_publ_flag
C2 H2 O2 4_566 0.93 2.52 3.268(3) 137 y

loop_
_cod_related_entry_id
_cod_related_entry_database
_cod_related_entry_code
1 ChemSpider 581999
